data_7236554
loop_
_publ_author_name
'Gong, Le Le'
'Yao, Wan Ting'
'Liu, Zhi Qiang'
'Zheng, An Min'
'Li, Jian Qiang'
'Feng, Xue Feng'
'Ma, Lu Fang'
'Yan, Chang Sheng'
'Luo, Ming Biao'
'Luo, Feng'

_publ_section_title
;
 Photoswitching storage of guest molecules in metal--organic framework for
 photoswitchable catalysis: exceptional product, ultrahigh photocontrol,
 and photomodulated size selectivity
;
_journal_issue 17
_journal_name_full 'Journal of Materials Chemistry A'
_journal_page_first 7961
_journal_paper_doi 10.1039/C7TA01388D
_journal_volume 5
_journal_year 2017
_chemical_formula_sum 'C20 H18 N2 O6'
_chemical_formula_weight 382.36
_space_group_IT_number 14
_space_group_name_Hall '-P 2ybc'
_space_group_name_H-M_alt 'P 1 21/c 1'
_symmetry_cell_setting monoclinic
_symmetry_space_group_name_H-M 'P 1 21/c 1'
_atom_sites_solution_hydrogens geom
_atom_sites_solution_primary direct
_atom_sites_solution_secondary difmap
_audit_creation_method SHELXL-97
_audit_update_record
;
2016-10-18 deposited with the CCDC.
2017-03-25 downloaded from the CCDC.
;
_cell_angle_alpha 90.00
_cell_angle_beta 100.610(3)
_cell_angle_gamma 90.00
_cell_formula_units_Z 4
_cell_length_a 4.6524(2)
_cell_length_b 19.8872(8)
_cell_length_c 21.2306(8)
_cell_measurement_reflns_used 3101
_cell_measurement_temperature 296(2)
_cell_measurement_theta_max 21.88
_cell_measurement_theta_min 2.83
_cell_volume 1930.74(14)
_computing_cell_refinement 'Bruker SMART'
_computing_data_collection 'Bruker SMART'
_computing_data_reduction 'Bruker SAINT'
_computing_molecular_graphics 'Bruker SHELXTL'
_computing_publication_material 'Bruker SHELXTL'
_computing_structure_refinement 'SHELXL-97 (Sheldrick, 1997)'
_computing_structure_solution 'SHELXS-97 (Sheldrick, 1990)'
_diffrn_ambient_temperature 296(2)
_diffrn_measured_fraction_theta_full 0.998
_diffrn_measured_fraction_theta_max 0.998
_diffrn_measurement_device_type 'CCD area detector'
_diffrn_measurement_method 'phi and omega scans'
_diffrn_radiation_monochromator graphite
_diffrn_radiation_source 'fine-focus sealed tube'
_diffrn_radiation_type MoK\a
_diffrn_radiation_wavelength 0.71073
_diffrn_reflns_av_R_equivalents 0.0425
_diffrn_reflns_av_sigmaI/netI 0.0393
_diffrn_reflns_limit_h_max 5
_diffrn_reflns_limit_h_min -5
_diffrn_reflns_limit_k_max 19
_diffrn_reflns_limit_k_min -23
_diffrn_reflns_limit_l_max 24
_diffrn_reflns_limit_l_min -25
_diffrn_reflns_number 12338
_diffrn_reflns_theta_full 25.00
_diffrn_reflns_theta_max 25.00
_diffrn_reflns_theta_min 1.41
_exptl_absorpt_coefficient_mu 0.098
_exptl_absorpt_correction_T_max 0.9825
_exptl_absorpt_correction_T_min 0.9806
_exptl_absorpt_correction_type multi-scan
_exptl_crystal_colour Yellow
_exptl_crystal_density_diffrn 1.315
_exptl_crystal_density_method 'not measured'
_exptl_crystal_description Block
_exptl_crystal_F_000 800
_exptl_crystal_size_max 0.20
_exptl_crystal_size_mid 0.20
_exptl_crystal_size_min 0.18
_refine_diff_density_max 0.322
_refine_diff_density_min -0.231
_refine_diff_density_rms 0.036
_refine_ls_extinction_method none
_refine_ls_goodness_of_fit_ref 1.015
_refine_ls_hydrogen_treatment refU
_refine_ls_matrix_type full
_refine_ls_number_parameters 263
_refine_ls_number_reflns 3413
_refine_ls_number_restraints 0
_refine_ls_restrained_S_all 1.015
_refine_ls_R_factor_all 0.0786
_refine_ls_R_factor_gt 0.0509
_refine_ls_shift/su_max 0.000
_refine_ls_shift/su_mean 0.000
_refine_ls_structure_factor_coef Fsqd
_refine_ls_weighting_details 'calc w=1/[\s^2^(Fo^2^)+(0.0800P)^2^+0.4902P] where P=(Fo^2^+2Fc^2^)/3'
_refine_ls_weighting_scheme calc
_refine_ls_wR_factor_gt 0.1382
_refine_ls_wR_factor_ref 0.1608
_reflns_number_gt 2295
_reflns_number_total 3413
_reflns_threshold_expression >2sigma(I)
_cod_data_source_file c7ta01388d2.cif
_cod_data_source_block 2
_cod_depositor_comments
;
The following automatic conversions were performed:

data item '_exptl_absorpt_correction_type' value 'Multi-scan' was
changed to 'multi-scan' in accordance with the
/home/saulius/struct/COD-crude-data/automatic-downloads/DataCite-retrospective/RSC/depositions/lib/dictionaries/cif_core.dic
dictionary named 'cif_core.dic' version 2.4.2 last updated on
2011-04-26.

data item '_refine_ls_hydrogen_treatment' value 'refu' was changed to
'refU' in accordance with the
/home/saulius/struct/COD-crude-data/automatic-downloads/DataCite-retrospective/RSC/depositions/lib/dictionaries/cif_core.dic
dictionary named 'cif_core.dic' version 2.4.2 last updated on
2011-04-26.

data item '_symmetry_cell_setting' value 'Monoclinic' was changed to
'monoclinic' in accordance with the
/home/saulius/struct/COD-crude-data/automatic-downloads/DataCite-retrospective/RSC/depositions/lib/dictionaries/cif_core.dic
dictionary named 'cif_core.dic' version 2.4.2 last updated on
2011-04-26.

Automatic conversion script
Id: cif_fix_values 6909 2019-04-08 15:41:33Z antanas 
;
_cod_original_cell_volume 1930.74(13)
_cod_original_sg_symbol_H-M P2(1)/c
_cod_database_code 7236554

loop_
_symmetry_equiv_pos_as_xyz
'x, y, z'
'-x, y+1/2, -z+1/2'
'-x, -y, -z'
'x, -y-1/2, z-1/2'

loop_
_atom_site_label
_atom_site_type_symbol
_atom_site_fract_x
_atom_site_fract_y
_atom_site_fract_z
_atom_site_U_iso_or_equiv
_atom_site_adp_type
_atom_site_occupancy
_atom_site_symmetry_multiplicity
_atom_site_calc_flag
_atom_site_refinement_flags
C1 C 0.8624(5) 0.89365(11) 0.96205(10) 0.0501(6) Uani 1 1 d .
C2 C 0.6421(6) 0.92158(13) 0.90886(11) 0.0566(6) Uani 1 1 d .
C3 C 1.0537(5) 0.84235(13) 0.94759(11) 0.0544(6) Uani 1 1 d .
C4 C 0.8660(5) 0.91777(13) 1.02138(11) 0.0557(6) Uani 1 1 d .
C5 C 1.0446(5) 0.89951(12) 1.08052(11) 0.0556(6) Uani 1 1 d .
C6 C 1.0468(6) 0.92278(14) 1.14046(12) 0.0686(7) Uani 1 1 d .
H6 H 0.9267 0.9562 1.1520 0.082 Uiso 1 1 calc R
C7 C 1.2628(6) 0.88728(15) 1.18195(13) 0.0742(8) Uani 1 1 d .
H7 H 1.3156 0.8926 1.2261 0.089 Uiso 1 1 calc R
C8 C 1.3774(7) 0.84412(16) 1.14518(12) 0.0786(8) Uani 1 1 d .
H8 H 1.5260 0.8138 1.1605 0.094 Uiso 1 1 calc R
C9 C 0.4368(7) 0.91487(16) 0.79890(12) 0.0826(9) Uani 1 1 d .
H9A H 0.4847 0.9598 0.7864 0.099 Uiso 1 1 calc R
H9B H 0.2450 0.9161 0.8107 0.099 Uiso 1 1 calc R
C10 C 0.4352(9) 0.86833(18) 0.74570(15) 0.1067(12) Uani 1 1 d .
H10A H 0.6290 0.8648 0.7365 0.160 Uiso 1 1 calc R
H10B H 0.3046 0.8847 0.7085 0.160 Uiso 1 1 calc R
H10C H 0.3709 0.8249 0.7571 0.160 Uiso 1 1 calc R
C11 C 0.4981(5) 0.00745(12) 0.60772(10) 0.0534(6) Uani 1 1 d .
C12 C 0.4223(6) -0.04534(13) 0.56895(12) 0.0580(6) Uani 1 1 d .
C13 C 0.3176(6) 0.06921(13) 0.59698(12) 0.0611(6) Uani 1 1 d .
C14 C 0.7452(6) 0.00761(12) 0.65933(12) 0.0584(6) Uani 1 1 d .
C15 C 0.5515(5) -0.11000(13) 0.56841(11) 0.0579(6) Uani 1 1 d .
C16 C 0.4671(6) -0.16373(14) 0.53051(12) 0.0685(7) Uani 1 1 d .
H16 H 0.3051 -0.1660 0.4976 0.082 Uiso 1 1 calc R
C17 C 0.6683(7) -0.21514(15) 0.55002(14) 0.0760(8) Uani 1 1 d .
H17 H 0.6664 -0.2582 0.5328 0.091 Uiso 1 1 calc R
C18 C 0.8641(7) -0.19015(15) 0.59837(15) 0.0772(8) Uani 1 1 d .
H18 H 1.0239 -0.2139 0.6203 0.093 Uiso 1 1 calc R
C19 C 0.2625(9) 0.18140(17) 0.63121(16) 0.1027(12) Uani 1 1 d .
H19A H 0.3821 0.2161 0.6168 0.123 Uiso 1 1 calc R
H19B H 0.0866 0.1765 0.5990 0.123 Uiso 1 1 calc R
C20 C 0.1870(11) 0.2011(2) 0.68801(19) 0.1418(19) Uani 1 1 d .
H20A H 0.0686 0.1670 0.7025 0.213 Uiso 1 1 calc R
H20B H 0.0787 0.2424 0.6816 0.213 Uiso 1 1 calc R
H20C H 0.3608 0.2078 0.7196 0.213 Uiso 1 1 calc R
H1M H 0.251(5) -0.0391(12) 0.5365(11) 0.061(7) Uiso 1 1 d .
H2M H 0.729(5) 0.9529(12) 1.0245(10) 0.054(6) Uiso 1 1 d .
N1 N 1.2072(5) 0.80141(12) 0.93470(10) 0.0723(6) Uani 1 1 d .
N2 N 0.9367(6) 0.00895(12) 0.70115(11) 0.0794(7) Uani 1 1 d .
O1 O 0.4723(4) 0.96505(10) 0.91552(8) 0.0755(6) Uani 1 1 d .
O2 O 0.6547(4) 0.89198(9) 0.85327(7) 0.0655(5) Uani 1 1 d .
O3 O 0.4235(4) 0.11787(9) 0.63744(9) 0.0772(6) Uani 1 1 d .
O4 O 0.1010(4) 0.07421(10) 0.55651(9) 0.0794(6) Uani 1 1 d .
O5 O 0.7996(4) -0.12553(9) 0.61131(8) 0.0687(5) Uani 1 1 d .
O6 O 1.2500(4) 0.85007(9) 1.08263(7) 0.0674(5) Uani 1 1 d .

loop_
_atom_site_aniso_label
_atom_site_aniso_U_11
_atom_site_aniso_U_22
_atom_site_aniso_U_33
_atom_site_aniso_U_23
_atom_site_aniso_U_13
_atom_site_aniso_U_12
C1 0.0488(13) 0.0484(13) 0.0519(13) 0.0010(10) 0.0058(10) 0.0000(11)
C2 0.0598(15) 0.0568(15) 0.0522(13) 0.0019(11) 0.0074(11) 0.0014(13)
C3 0.0562(15) 0.0549(15) 0.0492(13) -0.0006(11) 0.0023(11) -0.0056(13)
C4 0.0552(15) 0.0540(15) 0.0565(14) -0.0008(11) 0.0065(11) 0.0015(12)
C5 0.0561(14) 0.0556(14) 0.0536(13) -0.0031(11) 0.0058(11) 0.0010(12)
C6 0.0746(18) 0.0707(17) 0.0583(15) -0.0072(13) 0.0063(13) 0.0117(14)
C7 0.084(2) 0.083(2) 0.0516(14) -0.0061(13) 0.0008(13) 0.0066(16)
C8 0.082(2) 0.091(2) 0.0550(15) 0.0000(14) -0.0085(13) 0.0186(17)
C9 0.092(2) 0.095(2) 0.0526(14) 0.0062(15) -0.0081(14) 0.0200(18)
C10 0.125(3) 0.112(3) 0.0683(19) -0.0079(18) -0.0208(19) 0.015(2)
C11 0.0502(14) 0.0605(15) 0.0478(12) 0.0033(11) 0.0048(10) 0.0009(12)
C12 0.0523(15) 0.0676(17) 0.0530(14) 0.0012(12) 0.0070(11) -0.0029(13)
C13 0.0602(16) 0.0697(17) 0.0520(13) 0.0039(12) 0.0067(12) 0.0020(13)
C14 0.0627(16) 0.0550(15) 0.0558(14) -0.0016(11) 0.0064(12) 0.0040(12)
C15 0.0536(14) 0.0644(16) 0.0548(13) -0.0010(11) 0.0081(11) -0.0037(13)
C16 0.0702(18) 0.0694(18) 0.0637(15) -0.0105(13) 0.0069(13) -0.0112(15)
C17 0.084(2) 0.0659(18) 0.0803(19) -0.0130(15) 0.0216(16) -0.0094(16)
C18 0.0716(19) 0.0680(19) 0.090(2) -0.0063(15) 0.0107(15) 0.0091(15)
C19 0.137(3) 0.080(2) 0.084(2) 0.0033(17) 0.002(2) 0.053(2)
C20 0.214(5) 0.109(3) 0.105(3) 0.007(2) 0.038(3) 0.085(3)
N1 0.0756(16) 0.0686(15) 0.0688(14) -0.0076(11) 0.0033(11) 0.0110(13)
N2 0.0793(17) 0.0783(16) 0.0714(15) -0.0079(12) -0.0103(13) 0.0103(13)
O1 0.0823(13) 0.0739(12) 0.0665(11) -0.0011(9) 0.0036(9) 0.0269(11)
O2 0.0683(11) 0.0752(12) 0.0492(9) -0.0010(8) 0.0007(8) 0.0115(9)
O3 0.0864(13) 0.0656(12) 0.0717(11) -0.0060(9) -0.0063(10) 0.0211(10)
O4 0.0690(12) 0.0857(14) 0.0741(12) 0.0096(10) -0.0111(10) 0.0094(11)
O5 0.0607(11) 0.0666(12) 0.0737(11) -0.0094(9) -0.0009(9) 0.0027(9)
O6 0.0700(11) 0.0749(12) 0.0529(10) -0.0066(8) -0.0002(8) 0.0164(10)

loop_
_atom_type_symbol
_atom_type_description
_atom_type_scat_dispersion_real
_atom_type_scat_dispersion_imag
_atom_type_scat_source
C C 0.0033 0.0016 'International Tables Vol C Tables 4.2.6.8 and 6.1.1.4'
H H 0.0000 0.0000 'International Tables Vol C Tables 4.2.6.8 and 6.1.1.4'
O O 0.0106 0.0060 'International Tables Vol C Tables 4.2.6.8 and 6.1.1.4'
N N 0.0061 0.0033 'International Tables Vol C Tables 4.2.6.8 and 6.1.1.4'

loop_
_geom_angle_atom_site_label_1
_geom_angle_atom_site_label_2
_geom_angle_atom_site_label_3
_geom_angle
C4 C1 C3 123.8(2)
C4 C1 C2 117.8(2)
C3 C1 C2 118.4(2)
O1 C2 O2 124.2(2)
O1 C2 C1 123.9(2)
O2 C2 C1 111.8(2)
N1 C3 C1 178.6(3)
C1 C4 C5 129.9(2)
C1 C4 H2M 115.6(14)
C5 C4 H2M 114.5(13)
C6 C5 O6 109.4(2)
C6 C5 C4 130.3(2)
O6 C5 C4 120.4(2)
C5 C6 C7 107.4(2)
C5 C6 H6 126.3
C7 C6 H6 126.3
C8 C7 C6 105.9(2)
C8 C7 H7 127.0
C6 C7 H7 127.0
C7 C8 O6 111.5(3)
C7 C8 H8 124.2
O6 C8 H8 124.2
O2 C9 C10 108.5(2)
O2 C9 H9A 110.0
C10 C9 H9A 110.0
O2 C9 H9B 110.0
C10 C9 H9B 110.0
H9A C9 H9B 108.4
C9 C10 H10A 109.5
C9 C10 H10B 109.5
H10A C10 H10B 109.5
C9 C10 H10C 109.5
H10A C10 H10C 109.5
H10B C10 H10C 109.5
C12 C11 C14 123.6(2)
C12 C11 C13 118.5(2)
C14 C11 C13 117.9(2)
C11 C12 C15 130.5(2)
C11 C12 H1M 115.4(14)
C15 C12 H1M 114.0(14)
O4 C13 O3 124.4(2)
O4 C13 C11 123.7(2)
O3 C13 C11 111.9(2)
N2 C14 C11 178.0(3)
C16 C15 O5 109.6(2)
C16 C15 C12 130.1(2)
O5 C15 C12 120.4(2)
C15 C16 C17 107.3(2)
C15 C16 H16 126.4
C17 C16 H16 126.4
C18 C17 C16 106.3(3)
C18 C17 H17 126.9
C16 C17 H17 126.9
C17 C18 O5 111.2(3)
C17 C18 H18 124.4
O5 C18 H18 124.4
C20 C19 O3 112.1(3)
C20 C19 H19A 109.2
O3 C19 H19A 109.2
C20 C19 H19B 109.2
O3 C19 H19B 109.2
H19A C19 H19B 107.9
C19 C20 H20A 109.5
C19 C20 H20B 109.5
H20A C20 H20B 109.5
C19 C20 H20C 109.5
H20A C20 H20C 109.5
H20B C20 H20C 109.5
C2 O2 C9 115.2(2)
C13 O3 C19 116.6(2)
C18 O5 C15 105.7(2)
C8 O6 C5 105.79(19)

loop_
_geom_bond_atom_site_label_1
_geom_bond_atom_site_label_2
_geom_bond_distance
C1 C4 1.345(3)
C1 C3 1.424(3)
C1 C2 1.486(3)
C2 O1 1.197(3)
C2 O2 1.330(3)
C3 N1 1.149(3)
C4 C5 1.419(3)
C4 H2M 0.95(2)
C5 C6 1.353(3)
C5 O6 1.366(3)
C6 C7 1.399(4)
C6 H6 0.9300
C7 C8 1.336(4)
C7 H7 0.9300
C8 O6 1.356(3)
C8 H8 0.9300
C9 O2 1.462(3)
C9 C10 1.459(4)
C9 H9A 0.9700
C9 H9B 0.9700
C10 H10A 0.9600
C10 H10B 0.9600
C10 H10C 0.9600
C11 C12 1.341(3)
C11 C14 1.435(3)
C11 C13 1.482(3)
C12 C15 1.420(3)
C12 H1M 0.96(2)
C13 O4 1.202(3)
C13 O3 1.327(3)
C14 N2 1.136(3)
C15 C16 1.352(3)
C15 O5 1.367(3)
C16 C17 1.397(4)
C16 H16 0.9300
C17 C18 1.337(4)
C17 H17 0.9300
C18 O5 1.359(3)
C18 H18 0.9300
C19 C20 1.374(5)
C19 O3 1.462(3)
C19 H19A 0.9700
C19 H19B 0.9700
C20 H20A 0.9600
C20 H20B 0.9600
C20 H20C 0.9600

loop_
_geom_torsion_atom_site_label_1
_geom_torsion_atom_site_label_2
_geom_torsion_atom_site_label_3
_geom_torsion_atom_site_label_4
_geom_torsion
C4 C1 C2 O1 1.5(4)
C3 C1 C2 O1 -179.5(2)
C4 C1 C2 O2 -177.8(2)
C3 C1 C2 O2 1.2(3)
C4 C1 C3 N1 -157(11)
C2 C1 C3 N1 24(11)
C3 C1 C4 C5 -0.7(4)
C2 C1 C4 C5 178.3(2)
C1 C4 C5 C6 -178.9(3)
C1 C4 C5 O6 -0.5(4)
O6 C5 C6 C7 0.5(3)
C4 C5 C6 C7 179.1(3)
C5 C6 C7 C8 -0.6(3)
C6 C7 C8 O6 0.5(4)
C14 C11 C12 C15 0.5(4)
C13 C11 C12 C15 -179.4(2)
C12 C11 C13 O4 2.2(4)
C14 C11 C13 O4 -177.7(2)
C12 C11 C13 O3 -178.0(2)
C14 C11 C13 O3 2.1(3)
C12 C11 C14 N2 -148(9)
C13 C11 C14 N2 32(9)
C11 C12 C15 C16 177.3(3)
C11 C12 C15 O5 -2.2(4)
O5 C15 C16 C17 0.0(3)
C12 C15 C16 C17 -179.5(3)
C15 C16 C17 C18 -0.2(3)
C16 C17 C18 O5 0.3(3)
O1 C2 O2 C9 -1.6(4)
C1 C2 O2 C9 177.7(2)
C10 C9 O2 C2 -167.5(3)
O4 C13 O3 C19 -0.2(4)
C11 C13 O3 C19 180.0(2)
C20 C19 O3 C13 125.7(4)
C17 C18 O5 C15 -0.3(3)
C16 C15 O5 C18 0.1(3)
C12 C15 O5 C18 179.7(2)
C7 C8 O6 C5 -0.1(3)
C6 C5 O6 C8 -0.3(3)
C4 C5 O6 C8 -179.0(2)
